data_4104822
loop_
_publ_author_name
'Elisa Calimano'
'T. Don Tilley'

_publ_section_title
;
 Synthesis and Structure of PNP-Supported Iridium Silyl and Silylene
 Complexes: Catalytic Hydrosilation of Alkenes
;
_journal_name_full 'Journal of the American Chemical Society'
_journal_page_first 11161
_journal_page_last 11173
_journal_paper_doi 10.1021/ja903737j
_journal_volume 131
_journal_year 2009
_chemical_formula_moiety 'C50 H67 Ir N P2 Si, 0.704(C8)'
_chemical_formula_sum 'C55.63 H67 Ir N P2 Si'
_chemical_formula_weight 1031.94
_chemical_name_systematic
; 
 ? 
;
_space_group_IT_number 15
_symmetry_cell_setting monoclinic
_symmetry_space_group_name_Hall '-C 2yc'
_symmetry_space_group_name_H-M 'C 1 2/c 1'
_atom_sites_solution_hydrogens geom
_atom_sites_solution_primary direct
_atom_sites_solution_secondary difmap
_audit_creation_method SHELXL-97
_cell_angle_alpha 90.00
_cell_angle_beta 119.15(3)
_cell_angle_gamma 90.00
_cell_formula_units_Z 8
_cell_length_a 49.248(10)
_cell_length_b 9.3164(19)
_cell_length_c 26.135(5)
_cell_measurement_reflns_used 22647
_cell_measurement_temperature 178(2)
_cell_measurement_theta_max 36.915
_cell_measurement_theta_min 4.480
_cell_volume 10472(5)
_computing_cell_refinement 'Bruker SAINT v7.07'
_computing_data_collection 'Bruker SMART v5.631'
_computing_data_reduction 'Bruker SAINT v7.07'
_computing_molecular_graphics 'Bruker SHELXTL'
_computing_publication_material 'Bruker SHELXTL'
_computing_structure_refinement 'SHELXL-97 (Sheldrick, 1997)'
_computing_structure_solution 'SHELXS-97 (Sheldrick, 1990)'
_diffrn_ambient_temperature 178(2)
_diffrn_measured_fraction_theta_full 0.992
_diffrn_measured_fraction_theta_max 0.992
_diffrn_measurement_device_type 'Bruker Apex'
_diffrn_measurement_method '/w scans'
_diffrn_radiation_monochromator graphite
_diffrn_radiation_source 'fine-focus sealed tube'
_diffrn_radiation_type MoK\a
_diffrn_radiation_wavelength 0.71073
_diffrn_reflns_av_R_equivalents 0.0823
_diffrn_reflns_av_sigmaI/netI 0.1039
_diffrn_reflns_limit_h_max 54
_diffrn_reflns_limit_h_min -51
_diffrn_reflns_limit_k_max 10
_diffrn_reflns_limit_k_min -7
_diffrn_reflns_limit_l_max 28
_diffrn_reflns_limit_l_min -29
_diffrn_reflns_number 21819
_diffrn_reflns_theta_full 23.40
_diffrn_reflns_theta_max 23.40
_diffrn_reflns_theta_min 0.95
_diffrn_standards_decay_% 0
_diffrn_standards_interval_count 0
_diffrn_standards_interval_time 0
_diffrn_standards_number 0
_exptl_absorpt_coefficient_mu 2.668
_exptl_absorpt_correction_T_max 0.9242
_exptl_absorpt_correction_T_min 0.7762
_exptl_absorpt_correction_type multi-scan
_exptl_absorpt_process_details 'Blessing, 1995'
_exptl_crystal_colour orange
_exptl_crystal_density_diffrn 1.306
_exptl_crystal_description block
_exptl_crystal_F_000 4224
_exptl_crystal_size_max 0.10
_exptl_crystal_size_mid 0.09
_exptl_crystal_size_min 0.03
_refine_diff_density_max 0.860
_refine_diff_density_min -0.627
_refine_diff_density_rms 0.120
_refine_ls_extinction_method none
_refine_ls_goodness_of_fit_ref 0.971
_refine_ls_hydrogen_treatment mixed
_refine_ls_matrix_type full
_refine_ls_number_parameters 534
_refine_ls_number_reflns 7595
_refine_ls_number_restraints 0
_refine_ls_restrained_S_all 0.971
_refine_ls_R_factor_all 0.0814
_refine_ls_R_factor_gt 0.0457
_refine_ls_shift/su_max 0.003
_refine_ls_shift/su_mean 0.000
_refine_ls_structure_factor_coef Fsqd
_refine_ls_weighting_details 'calc w=1/[\s^2^(Fo^2^)+(0.0310P)^2^+0.0000P] where P=(Fo^2^+2Fc^2^)/3'
_refine_ls_weighting_scheme calc
_refine_ls_wR_factor_gt 0.0873
_refine_ls_wR_factor_ref 0.0970
_reflns_number_gt 5239
_reflns_number_total 7595
_reflns_threshold_expression >2sigma(I)
_cod_data_source_file ja903737j_si_002.cif
_cod_data_source_block ec13as
_cod_original_cell_volume 10472(4)
_cod_original_sg_symbol_H-M 'C 2/c'
_cod_database_code 4104822

loop_
_symmetry_equiv_pos_as_xyz
'x, y, z'
'x, -y, z+1/2'
'x+1/2, y+1/2, z'
'x+1/2, -y+1/2, z+1/2'
'-x, -y, -z'
'-x, y, -z-1/2'
'-x+1/2, -y+1/2, -z'
'-x+1/2, y+1/2, -z-1/2'

loop_
_atom_site_label
_atom_site_type_symbol
_atom_site_fract_x
_atom_site_fract_y
_atom_site_fract_z
_atom_site_U_iso_or_equiv
_atom_site_adp_type
_atom_site_occupancy
_atom_site_symmetry_multiplicity
_atom_site_calc_flag
_atom_site_refinement_flags
Ir1 Ir 0.117707(6) 0.40251(3) 0.440332(12) 0.02293(10) Uani 1 1 d .
Si1 Si 0.16728(5) 0.3474(2) 0.51513(9) 0.0249(5) Uani 1 1 d .
H2 H 0.1895(13) 0.305(6) 0.496(2) 0.022(17) Uiso 1 1 d .
H1 H 0.1612(15) 0.227(7) 0.540(3) 0.05(2) Uiso 1 1 d .
P1 P 0.12641(4) 0.4029(2) 0.36128(7) 0.0240(4) Uani 1 1 d .
P2 P 0.09296(4) 0.4021(2) 0.49546(8) 0.0290(5) Uani 1 1 d .
N1 N 0.07753(13) 0.3017(7) 0.3800(2) 0.0285(15) Uani 1 1 d .
C1 C 0.19610(15) 0.4604(7) 0.5813(3) 0.0189(17) Uani 1 1 d .
C2 C 0.20914(16) 0.5884(8) 0.5739(3) 0.0274(17) Uani 1 1 d .
C3 C 0.23075(18) 0.6671(8) 0.6217(3) 0.034(2) Uani 1 1 d .
H3A H 0.2385 0.7545 0.6151 0.041 Uiso 1 1 calc R
C4 C 0.24123(17) 0.6213(8) 0.6786(3) 0.036(2) Uani 1 1 d .
H4A H 0.2556 0.6773 0.7109 0.043 Uiso 1 1 calc R
C5 C 0.23035(17) 0.4924(9) 0.6872(3) 0.034(2) Uani 1 1 d .
H5A H 0.2382 0.4571 0.7260 0.040 Uiso 1 1 calc R
C6 C 0.20784(15) 0.4116(8) 0.6400(3) 0.0282(18) Uani 1 1 d .
C7 C 0.20206(16) 0.6444(7) 0.5137(3) 0.0254(19) Uani 1 1 d .
C8 C 0.18102(16) 0.7577(8) 0.4868(3) 0.0248(18) Uani 1 1 d .
C9 C 0.17634(17) 0.8096(8) 0.4328(3) 0.0311(19) Uani 1 1 d .
H9A H 0.1615 0.8838 0.4139 0.037 Uiso 1 1 calc R
C10 C 0.19227(18) 0.7576(8) 0.4061(3) 0.031(2) Uani 1 1 d .
C11 C 0.21396(18) 0.6493(8) 0.4348(3) 0.035(2) Uani 1 1 d .
H11A H 0.2256 0.6131 0.4175 0.042 Uiso 1 1 calc R
C12 C 0.21911(16) 0.5924(8) 0.4880(3) 0.0300(18) Uani 1 1 d .
C13 C 0.16325(18) 0.8262(9) 0.5144(3) 0.039(2) Uani 1 1 d .
H13A H 0.1761 0.9006 0.5422 0.059 Uiso 1 1 calc R
H13B H 0.1581 0.7527 0.5352 0.059 Uiso 1 1 calc R
H13C H 0.1441 0.8694 0.4838 0.059 Uiso 1 1 calc R
C14 C 0.1871(2) 0.8163(9) 0.3483(3) 0.047(2) Uani 1 1 d .
H14A H 0.1657 0.8511 0.3256 0.070 Uiso 1 1 calc R
H14B H 0.1907 0.7403 0.3264 0.070 Uiso 1 1 calc R
H14C H 0.2016 0.8957 0.3554 0.070 Uiso 1 1 calc R
C15 C 0.24394(17) 0.4766(8) 0.5166(3) 0.037(2) Uani 1 1 d .
H15A H 0.2409 0.4026 0.4877 0.055 Uiso 1 1 calc R
H15B H 0.2423 0.4332 0.5492 0.055 Uiso 1 1 calc R
H15C H 0.2646 0.5197 0.5315 0.055 Uiso 1 1 calc R
C16 C 0.19960(16) 0.2688(8) 0.6568(3) 0.0248(18) Uani 1 1 d .
C17 C 0.18192(17) 0.2642(8) 0.6849(3) 0.0272(19) Uani 1 1 d .
C18 C 0.17464(18) 0.1328(9) 0.7004(3) 0.040(2) Uani 1 1 d .
H18A H 0.1620 0.1308 0.7185 0.048 Uiso 1 1 calc R
C19 C 0.1854(2) 0.0047(9) 0.6900(3) 0.040(2) Uani 1 1 d .
C20 C 0.20411(18) 0.0107(9) 0.6645(3) 0.038(2) Uani 1 1 d .
H20A H 0.2122 -0.0763 0.6582 0.046 Uiso 1 1 calc R
C21 C 0.21174(17) 0.1406(8) 0.6472(3) 0.0279(19) Uani 1 1 d .
C22 C 0.17152(18) 0.4010(9) 0.7022(3) 0.042(2) Uani 1 1 d .
H22A H 0.1591 0.3762 0.7209 0.064 Uiso 1 1 calc R
H22B H 0.1590 0.4589 0.6671 0.064 Uiso 1 1 calc R
H22C H 0.1898 0.4561 0.7297 0.064 Uiso 1 1 calc R
C23 C 0.1776(2) -0.1367(9) 0.7090(4) 0.072(3) Uani 1 1 d .
H23A H 0.1637 -0.1187 0.7253 0.108 Uiso 1 1 calc R
H23B H 0.1968 -0.1819 0.7389 0.108 Uiso 1 1 calc R
H23C H 0.1673 -0.2007 0.6751 0.108 Uiso 1 1 calc R
C24 C 0.23256(18) 0.1366(9) 0.6209(4) 0.044(2) Uani 1 1 d .
H24A H 0.2356 0.2343 0.6107 0.066 Uiso 1 1 calc R
H24B H 0.2231 0.0773 0.5854 0.066 Uiso 1 1 calc R
H24C H 0.2527 0.0957 0.6491 0.066 Uiso 1 1 calc R
C25 C 0.10474(17) 0.2722(9) 0.5559(3) 0.037(2) Uani 1 1 d .
H25A H 0.1271 0.2911 0.5843 0.044 Uiso 1 1 calc R
C26 C 0.08713(19) 0.2795(10) 0.5906(3) 0.056(3) Uani 1 1 d .
H26A H 0.0955 0.2073 0.6218 0.084 Uiso 1 1 calc R
H26B H 0.0650 0.2606 0.5643 0.084 Uiso 1 1 calc R
H26C H 0.0896 0.3752 0.6079 0.084 Uiso 1 1 calc R
C27 C 0.10288(18) 0.1200(9) 0.5314(4) 0.053(3) Uani 1 1 d .
H27A H 0.1093 0.0498 0.5632 0.079 Uiso 1 1 calc R
H27B H 0.1167 0.1133 0.5144 0.079 Uiso 1 1 calc R
H27C H 0.0815 0.1000 0.5011 0.079 Uiso 1 1 calc R
C28 C 0.08779(17) 0.5773(9) 0.5232(3) 0.042(2) Uani 1 1 d .
H28A H 0.0706 0.5671 0.5328 0.051 Uiso 1 1 calc R
C29 C 0.0779(2) 0.6898(9) 0.4743(4) 0.055(3) Uani 1 1 d .
H29A H 0.0749 0.7827 0.4884 0.082 Uiso 1 1 calc R
H29B H 0.0584 0.6597 0.4402 0.082 Uiso 1 1 calc R
H29C H 0.0941 0.6987 0.4630 0.082 Uiso 1 1 calc R
C30 C 0.11679(19) 0.6274(10) 0.5784(3) 0.056(3) Uani 1 1 d .
H30A H 0.1125 0.7194 0.5913 0.085 Uiso 1 1 calc R
H30B H 0.1340 0.6390 0.5700 0.085 Uiso 1 1 calc R
H30C H 0.1225 0.5558 0.6095 0.085 Uiso 1 1 calc R
C31 C 0.05342(16) 0.3563(7) 0.4394(3) 0.0274(19) Uani 1 1 d .
C32 C 0.02708(16) 0.3750(9) 0.4463(3) 0.040(2) Uani 1 1 d .
H32A H 0.0297 0.4059 0.4830 0.048 Uiso 1 1 calc R
C33 C -0.00295(18) 0.3490(9) 0.4002(4) 0.040(2) Uani 1 1 d .
C34 C -0.00582(19) 0.3126(9) 0.3467(4) 0.044(2) Uani 1 1 d .
H34A H -0.0261 0.3017 0.3141 0.052 Uiso 1 1 calc R
C35 C 0.01962(17) 0.2911(8) 0.3386(3) 0.037(2) Uani 1 1 d .
H35A H 0.0165 0.2630 0.3012 0.044 Uiso 1 1 calc R
C36 C 0.05044(16) 0.3109(8) 0.3857(3) 0.0286(19) Uani 1 1 d .
C37 C -0.03124(18) 0.3769(10) 0.4077(4) 0.066(3) Uani 1 1 d .
H37A H -0.0244 0.4007 0.4487 0.100 Uiso 1 1 calc R
H37B H -0.0443 0.2907 0.3967 0.100 Uiso 1 1 calc R
H37C H -0.0432 0.4571 0.3826 0.100 Uiso 1 1 calc R
C38 C 0.09788(17) 0.2709(8) 0.3138(3) 0.0274(18) Uani 1 1 d .
C39 C 0.07677(17) 0.2267(8) 0.3328(3) 0.0266(18) Uani 1 1 d .
C40 C 0.05846(16) 0.1061(8) 0.3059(3) 0.0291(18) Uani 1 1 d .
H40A H 0.0447 0.0710 0.3189 0.035 Uiso 1 1 calc R
C41 C 0.06011(18) 0.0374(8) 0.2606(3) 0.040(2) Uani 1 1 d .
H41A H 0.0475 -0.0449 0.2436 0.048 Uiso 1 1 calc R
C42 C 0.07953(18) 0.0836(9) 0.2387(3) 0.039(2) Uani 1 1 d .
C43 C 0.09861(17) 0.2023(9) 0.2672(3) 0.033(2) Uani 1 1 d .
H43A H 0.1124 0.2367 0.2542 0.039 Uiso 1 1 calc R
C44 C 0.0814(2) 0.0085(10) 0.1895(4) 0.062(3) Uani 1 1 d .
H44A H 0.1009 0.0341 0.1904 0.093 Uiso 1 1 calc R
H44B H 0.0638 0.0380 0.1519 0.093 Uiso 1 1 calc R
H44C H 0.0806 -0.0956 0.1941 0.093 Uiso 1 1 calc R
C45 C 0.11650(17) 0.5755(8) 0.3202(3) 0.0309(19) Uani 1 1 d .
H45A H 0.1362 0.6313 0.3347 0.037 Uiso 1 1 calc R
C46 C 0.1025(2) 0.5602(9) 0.2535(3) 0.048(3) Uani 1 1 d .
H46A H 0.0981 0.6557 0.2355 0.072 Uiso 1 1 calc R
H46B H 0.0831 0.5052 0.2377 0.072 Uiso 1 1 calc R
H46C H 0.1172 0.5101 0.2448 0.072 Uiso 1 1 calc R
C47 C 0.0945(2) 0.6644(9) 0.3342(4) 0.058(3) Uani 1 1 d .
H47A H 0.0895 0.7552 0.3126 0.088 Uiso 1 1 calc R
H47B H 0.1046 0.6840 0.3763 0.088 Uiso 1 1 calc R
H47C H 0.0753 0.6103 0.3225 0.088 Uiso 1 1 calc R
C48 C 0.16468(16) 0.3445(8) 0.3704(3) 0.0262(19) Uani 1 1 d .
H48A H 0.1806 0.3924 0.4070 0.031 Uiso 1 1 calc R
C49 C 0.16936(17) 0.1845(8) 0.3830(3) 0.039(2) Uani 1 1 d .
H49A H 0.1896 0.1558 0.3879 0.059 Uiso 1 1 calc R
H49B H 0.1529 0.1313 0.3502 0.059 Uiso 1 1 calc R
H49C H 0.1686 0.1632 0.4189 0.059 Uiso 1 1 calc R
C50 C 0.17285(17) 0.3884(9) 0.3227(3) 0.040(2) Uani 1 1 d .
H50A H 0.1936 0.3520 0.3330 0.061 Uiso 1 1 calc R
H50B H 0.1727 0.4933 0.3198 0.061 Uiso 1 1 calc R
H50C H 0.1575 0.3479 0.2850 0.061 Uiso 1 1 calc R
C56 C 0.0055(6) 0.687(3) 0.1820(12) 0.166(4) Uiso 0.704(5) 1 d P
C55 C -0.0008(6) 0.763(3) 0.1571(12) 0.166(4) Uiso 0.704(5) 1 d P
C57 C -0.0103(6) 0.771(3) 0.2151(10) 0.166(4) Uiso 0.704(5) 1 d P
C52 C -0.0021(6) 0.898(3) 0.0511(12) 0.166(4) Uiso 0.704(5) 1 d P
C51 C -0.0071(6) 0.995(3) 0.0203(11) 0.166(4) Uiso 0.704(5) 1 d P
C53 C -0.0077(6) 0.884(3) 0.1170(11) 0.166(4) Uiso 0.704(5) 1 d P
C54 C 0.0042(6) 0.796(3) 0.0832(11) 0.166(4) Uiso 0.704(5) 1 d P
C58 C 0.0033(9) 0.634(2) 0.2394(15) 0.166(4) Uiso 0.704(5) 1 d P

loop_
_atom_site_aniso_label
_atom_site_aniso_U_11
_atom_site_aniso_U_22
_atom_site_aniso_U_33
_atom_site_aniso_U_23
_atom_site_aniso_U_13
_atom_site_aniso_U_12
Ir1 0.02215(16) 0.02709(18) 0.01950(15) 0.00003(17) 0.01011(12) 0.00076(17)
Si1 0.0252(12) 0.0261(14) 0.0216(11) -0.0014(9) 0.0100(10) -0.0015(9)
P1 0.0253(10) 0.0238(11) 0.0235(10) -0.0003(10) 0.0124(8) -0.0008(10)
P2 0.0246(11) 0.0405(13) 0.0237(10) -0.0003(11) 0.0132(9) 0.0015(11)
N1 0.027(4) 0.036(4) 0.023(3) 0.000(3) 0.012(3) -0.001(3)
C1 0.017(4) 0.024(5) 0.015(4) 0.002(3) 0.007(3) 0.003(3)
C2 0.030(4) 0.026(5) 0.025(4) 0.000(4) 0.012(3) 0.008(4)
C3 0.052(6) 0.025(5) 0.028(5) -0.006(4) 0.022(4) -0.009(4)
C4 0.039(5) 0.039(6) 0.025(4) -0.016(4) 0.012(4) -0.009(4)
C5 0.035(5) 0.042(6) 0.017(4) 0.000(4) 0.007(4) -0.001(4)
C6 0.024(4) 0.028(5) 0.034(4) -0.008(4) 0.014(4) 0.003(4)
C7 0.031(4) 0.024(5) 0.024(4) -0.008(3) 0.016(4) -0.012(4)
C8 0.029(4) 0.021(5) 0.026(4) -0.004(4) 0.014(4) -0.006(4)
C9 0.037(5) 0.023(5) 0.032(5) -0.001(4) 0.016(4) 0.002(4)
C10 0.047(5) 0.025(5) 0.029(4) 0.002(4) 0.024(4) -0.009(4)
C11 0.047(5) 0.040(6) 0.031(5) -0.016(4) 0.030(4) -0.021(4)
C12 0.035(4) 0.026(5) 0.028(4) -0.002(4) 0.015(4) -0.001(4)
C13 0.047(6) 0.033(5) 0.042(5) -0.002(4) 0.024(5) 0.000(4)
C14 0.062(6) 0.041(6) 0.041(5) 0.001(5) 0.028(5) -0.012(5)
C15 0.037(5) 0.041(5) 0.037(5) -0.002(4) 0.022(4) 0.004(4)
C16 0.027(4) 0.027(5) 0.011(4) -0.005(3) 0.002(3) 0.001(4)
C17 0.034(5) 0.031(5) 0.018(4) 0.004(4) 0.013(4) 0.002(4)
C18 0.042(5) 0.067(8) 0.015(4) 0.003(4) 0.016(4) -0.013(5)
C19 0.052(6) 0.033(6) 0.028(5) -0.003(4) 0.014(5) -0.015(5)
C20 0.046(5) 0.034(6) 0.023(4) 0.003(4) 0.008(4) 0.000(4)
C21 0.028(5) 0.034(6) 0.015(4) 0.006(3) 0.005(3) 0.002(4)
C22 0.050(5) 0.059(6) 0.033(4) 0.001(5) 0.032(4) 0.007(5)
C23 0.102(9) 0.046(8) 0.056(6) 0.006(5) 0.029(6) -0.016(6)
C24 0.040(5) 0.041(7) 0.055(6) 0.007(4) 0.026(5) 0.014(4)
C25 0.028(5) 0.049(6) 0.031(5) 0.003(4) 0.013(4) -0.001(4)
C26 0.043(6) 0.096(8) 0.039(5) 0.023(5) 0.028(5) 0.002(5)
C27 0.040(5) 0.061(7) 0.056(6) 0.027(5) 0.023(5) -0.003(5)
C28 0.036(5) 0.057(7) 0.038(5) -0.017(5) 0.022(4) -0.004(5)
C29 0.053(6) 0.039(6) 0.062(6) -0.005(5) 0.020(5) 0.021(5)
C30 0.057(6) 0.073(8) 0.042(5) -0.023(5) 0.025(5) -0.012(5)
C31 0.023(4) 0.028(5) 0.030(4) 0.002(4) 0.012(4) -0.001(3)
C32 0.023(5) 0.056(7) 0.036(5) -0.005(4) 0.009(4) -0.002(4)
C33 0.028(5) 0.048(6) 0.049(5) 0.000(4) 0.022(4) 0.002(4)
C34 0.030(5) 0.054(6) 0.042(5) 0.006(5) 0.014(4) 0.000(4)
C35 0.032(5) 0.047(6) 0.033(5) -0.004(4) 0.016(4) 0.003(4)
C36 0.027(5) 0.031(5) 0.027(4) 0.002(4) 0.012(4) -0.005(4)
C37 0.029(5) 0.102(9) 0.067(6) -0.019(6) 0.022(5) 0.001(5)
C38 0.039(5) 0.022(5) 0.020(4) 0.002(4) 0.014(4) 0.006(4)
C39 0.033(5) 0.024(5) 0.023(4) 0.006(4) 0.014(4) 0.006(4)
C40 0.033(4) 0.030(5) 0.026(4) -0.006(4) 0.016(4) -0.006(4)
C41 0.036(5) 0.026(5) 0.043(5) -0.012(4) 0.009(4) -0.007(4)
C42 0.042(5) 0.041(6) 0.030(4) -0.017(4) 0.016(4) 0.003(5)
C43 0.033(5) 0.038(6) 0.029(4) 0.004(4) 0.016(4) -0.001(4)
C44 0.054(6) 0.071(8) 0.060(6) -0.038(6) 0.027(5) -0.016(5)
C45 0.038(5) 0.024(5) 0.033(4) 0.007(4) 0.019(4) 0.006(4)
C46 0.068(6) 0.049(7) 0.025(4) 0.018(4) 0.021(4) 0.007(5)
C47 0.076(7) 0.043(6) 0.057(6) 0.019(5) 0.033(6) 0.036(5)
C48 0.022(4) 0.022(5) 0.029(4) 0.001(3) 0.008(4) 0.001(3)
C49 0.037(5) 0.039(6) 0.036(5) -0.005(4) 0.013(4) 0.005(4)
C50 0.036(5) 0.052(6) 0.037(5) -0.010(5) 0.021(4) -0.005(5)

loop_
_atom_type_symbol
_atom_type_description
_atom_type_scat_dispersion_real
_atom_type_scat_dispersion_imag
_atom_type_scat_source
C C 0.0033 0.0016 'International Tables Vol C Tables 4.2.6.8 and 6.1.1.4'
H H 0.0000 0.0000 'International Tables Vol C Tables 4.2.6.8 and 6.1.1.4'
N N 0.0061 0.0033 'International Tables Vol C Tables 4.2.6.8 and 6.1.1.4'
Si Si 0.0817 0.0704 'International Tables Vol C Tables 4.2.6.8 and 6.1.1.4'
P P 0.1023 0.0942 'International Tables Vol C Tables 4.2.6.8 and 6.1.1.4'
Ir Ir -1.4442 7.9887 'International Tables Vol C Tables 4.2.6.8 and 6.1.1.4'

loop_
_geom_angle_atom_site_label_1
_geom_angle_atom_site_label_2
_geom_angle_atom_site_label_3
_geom_angle
_geom_angle_site_symmetry_1
_geom_angle_site_symmetry_3
N1 Ir1 P2 82.75(16) . .
N1 Ir1 P1 81.01(16) . .
P2 Ir1 P1 161.73(6) . .
N1 Ir1 Si1 140.09(18) . .
P2 Ir1 Si1 97.64(7) . .
P1 Ir1 Si1 100.17(7) . .
C1 Si1 Ir1 130.3(2) . .
C1 Si1 H2 96(2) . .
Ir1 Si1 H2 115(2) . .
C1 Si1 H1 105(3) . .
Ir1 Si1 H1 101(3) . .
H2 Si1 H1 108(4) . .
C38 P1 C45 106.9(3) . .
C38 P1 C48 106.6(3) . .
C45 P1 C48 106.9(3) . .
C38 P1 Ir1 101.0(2) . .
C45 P1 Ir1 114.0(2) . .
C48 P1 Ir1 120.2(2) . .
C31 P2 C25 107.5(3) . .
C31 P2 C28 102.9(3) . .
C25 P2 C28 106.8(4) . .
C31 P2 Ir1 100.4(2) . .
C25 P2 Ir1 119.8(3) . .
C28 P2 Ir1 117.4(3) . .
C39 N1 C36 120.0(6) . .
C39 N1 Ir1 120.3(5) . .
C36 N1 Ir1 119.7(4) . .
C2 C1 C6 116.4(6) . .
C2 C1 Si1 121.5(5) . .
C6 C1 Si1 121.8(5) . .
C3 C2 C1 121.5(6) . .
C3 C2 C7 115.8(7) . .
C1 C2 C7 122.6(6) . .
C4 C3 C2 121.6(7) . .
C4 C3 H3A 119.2 . .
C2 C3 H3A 119.2 . .
C5 C4 C3 118.2(7) . .
C5 C4 H4A 120.9 . .
C3 C4 H4A 120.9 . .
C4 C5 C6 121.7(7) . .
C4 C5 H5A 119.1 . .
C6 C5 H5A 119.1 . .
C5 C6 C1 120.4(7) . .
C5 C6 C16 114.9(6) . .
C1 C6 C16 124.5(6) . .
C12 C7 C8 119.4(7) . .
C12 C7 C2 119.3(6) . .
C8 C7 C2 121.0(6) . .
C9 C8 C7 118.8(7) . .
C9 C8 C13 119.0(7) . .
C7 C8 C13 122.2(6) . .
C10 C9 C8 122.6(7) . .
C10 C9 H9A 118.7 . .
C8 C9 H9A 118.7 . .
C9 C10 C11 117.5(7) . .
C9 C10 C14 121.6(8) . .
C11 C10 C14 120.9(7) . .
C12 C11 C10 122.3(7) . .
C12 C11 H11A 118.9 . .
C10 C11 H11A 118.9 . .
C11 C12 C7 119.4(7) . .
C11 C12 C15 118.2(7) . .
C7 C12 C15 122.4(6) . .
C8 C13 H13A 109.5 . .
C8 C13 H13B 109.5 . .
H13A C13 H13B 109.5 . .
C8 C13 H13C 109.5 . .
H13A C13 H13C 109.5 . .
H13B C13 H13C 109.5 . .
C10 C14 H14A 109.5 . .
C10 C14 H14B 109.5 . .
H14A C14 H14B 109.5 . .
C10 C14 H14C 109.5 . .
H14A C14 H14C 109.5 . .
H14B C14 H14C 109.5 . .
C12 C15 H15A 109.5 . .
C12 C15 H15B 109.5 . .
H15A C15 H15B 109.5 . .
C12 C15 H15C 109.5 . .
H15A C15 H15C 109.5 . .
H15B C15 H15C 109.5 . .
C17 C16 C21 119.8(7) . .
C17 C16 C6 120.4(6) . .
C21 C16 C6 119.6(7) . .
C16 C17 C18 119.9(7) . .
C16 C17 C22 121.3(7) . .
C18 C17 C22 118.7(7) . .
C19 C18 C17 121.7(8) . .
C19 C18 H18A 119.2 . .
C17 C18 H18A 119.2 . .
C20 C19 C18 118.0(8) . .
C20 C19 C23 121.8(8) . .
C18 C19 C23 120.1(8) . .
C19 C20 C21 122.4(8) . .
C19 C20 H20A 118.8 . .
C21 C20 H20A 118.8 . .
C20 C21 C16 118.1(7) . .
C20 C21 C24 118.6(7) . .
C16 C21 C24 123.3(7) . .
C17 C22 H22A 109.5 . .
C17 C22 H22B 109.5 . .
H22A C22 H22B 109.5 . .
C17 C22 H22C 109.5 . .
H22A C22 H22C 109.5 . .
H22B C22 H22C 109.5 . .
C19 C23 H23A 109.5 . .
C19 C23 H23B 109.5 . .
H23A C23 H23B 109.5 . .
C19 C23 H23C 109.5 . .
H23A C23 H23C 109.5 . .
H23B C23 H23C 109.5 . .
C21 C24 H24A 109.5 . .
C21 C24 H24B 109.5 . .
H24A C24 H24B 109.5 . .
C21 C24 H24C 109.5 . .
H24A C24 H24C 109.5 . .
H24B C24 H24C 109.5 . .
C26 C25 C27 110.5(7) . .
C26 C25 P2 116.4(6) . .
C27 C25 P2 108.5(5) . .
C26 C25 H25A 107.0 . .
C27 C25 H25A 107.0 . .
P2 C25 H25A 107.0 . .
C25 C26 H26A 109.5 . .
C25 C26 H26B 109.5 . .
H26A C26 H26B 109.5 . .
C25 C26 H26C 109.5 . .
H26A C26 H26C 109.5 . .
H26B C26 H26C 109.5 . .
C25 C27 H27A 109.5 . .
C25 C27 H27B 109.5 . .
H27A C27 H27B 109.5 . .
C25 C27 H27C 109.5 . .
H27A C27 H27C 109.5 . .
H27B C27 H27C 109.5 . .
C30 C28 C29 110.5(7) . .
C30 C28 P2 113.3(6) . .
C29 C28 P2 108.8(5) . .
C30 C28 H28A 108.0 . .
C29 C28 H28A 108.0 . .
P2 C28 H28A 108.0 . .
C28 C29 H29A 109.5 . .
C28 C29 H29B 109.5 . .
H29A C29 H29B 109.5 . .
C28 C29 H29C 109.5 . .
H29A C29 H29C 109.5 . .
H29B C29 H29C 109.5 . .
C28 C30 H30A 109.5 . .
C28 C30 H30B 109.5 . .
H30A C30 H30B 109.5 . .
C28 C30 H30C 109.5 . .
H30A C30 H30C 109.5 . .
H30B C30 H30C 109.5 . .
C36 C31 C32 120.8(7) . .
C36 C31 P2 115.1(5) . .
C32 C31 P2 123.9(6) . .
C33 C32 C31 121.5(7) . .
C33 C32 H32A 119.2 . .
C31 C32 H32A 119.2 . .
C34 C33 C32 117.3(7) . .
C34 C33 C37 121.7(7) . .
C32 C33 C37 120.6(7) . .
C33 C34 C35 122.6(8) . .
C33 C34 H34A 118.7 . .
C35 C34 H34A 118.7 . .
C34 C35 C36 120.7(7) . .
C34 C35 H35A 119.6 . .
C36 C35 H35A 119.6 . .
C31 C36 N1 118.6(6) . .
C31 C36 C35 116.8(7) . .
N1 C36 C35 124.2(6) . .
C33 C37 H37A 109.5 . .
C33 C37 H37B 109.5 . .
H37A C37 H37B 109.5 . .
C33 C37 H37C 109.5 . .
H37A C37 H37C 109.5 . .
H37B C37 H37C 109.5 . .
C43 C38 C39 120.7(7) . .
C43 C38 P1 124.5(6) . .
C39 C38 P1 114.3(5) . .
C40 C39 N1 125.2(7) . .
C40 C39 C38 117.6(6) . .
N1 C39 C38 117.1(7) . .
C41 C40 C39 120.7(7) . .
C41 C40 H40A 119.7 . .
C39 C40 H40A 119.7 . .
C40 C41 C42 123.0(7) . .
C40 C41 H41A 118.5 . .
C42 C41 H41A 118.5 . .
C41 C42 C43 116.0(7) . .
C41 C42 C44 123.0(8) . .
C43 C42 C44 121.0(8) . .
C38 C43 C42 121.9(7) . .
C38 C43 H43A 119.0 . .
C42 C43 H43A 119.0 . .
C42 C44 H44A 109.5 . .
C42 C44 H44B 109.5 . .
H44A C44 H44B 109.5 . .
C42 C44 H44C 109.5 . .
H44A C44 H44C 109.5 . .
H44B C44 H44C 109.5 . .
C46 C45 C47 109.8(6) . .
C46 C45 P1 114.9(5) . .
C47 C45 P1 110.1(5) . .
C46 C45 H45A 107.2 . .
C47 C45 H45A 107.2 . .
P1 C45 H45A 107.2 . .
C45 C46 H46A 109.5 . .
C45 C46 H46B 109.5 . .
H46A C46 H46B 109.5 . .
C45 C46 H46C 109.5 . .
H46A C46 H46C 109.5 . .
H46B C46 H46C 109.5 . .
C45 C47 H47A 109.5 . .
C45 C47 H47B 109.5 . .
H47A C47 H47B 109.5 . .
C45 C47 H47C 109.5 . .
H47A C47 H47C 109.5 . .
H47B C47 H47C 109.5 . .
C49 C48 C50 111.3(6) . .
C49 C48 P1 110.6(5) . .
C50 C48 P1 117.8(5) . .
C49 C48 H48A 105.3 . .
C50 C48 H48A 105.3 . .
P1 C48 H48A 105.3 . .
C48 C49 H49A 109.5 . .
C48 C49 H49B 109.5 . .
H49A C49 H49B 109.5 . .
C48 C49 H49C 109.5 . .
H49A C49 H49C 109.5 . .
H49B C49 H49C 109.5 . .
C48 C50 H50A 109.5 . .
C48 C50 H50B 109.5 . .
H50A C50 H50B 109.5 . .
C48 C50 H50C 109.5 . .
H50A C50 H50C 109.5 . .
H50B C50 H50C 109.5 . .
C55 C56 C57 85(3) . .
C55 C56 C58 138(4) . .
C57 C56 C58 52.4(15) . .
C56 C55 C53 174(4) . .
C56 C55 C57 64(3) . .
C53 C55 C57 121(2) . .
C58 C57 C57 66.1(17) . 6_556
C58 C57 C56 64.3(16) . .
C57 C57 C56 114(2) 6_556 .
C58 C57 C58 28(2) . 6_556
C57 C57 C58 52.3(13) 6_556 6_556
C56 C57 C58 92(2) . 6_556
C58 C57 C55 95(2) . .
C57 C57 C55 133(3) 6_556 .
C56 C57 C55 30.4(13) . .
C58 C57 C55 122(2) 6_556 .
C51 C52 C54 177(4) . .
C51 C52 C53 128(3) . .
C54 C52 C53 53.8(18) . .
C52 C51 C51 121(4) . 5_575
C55 C53 C54 89(2) . .
C55 C53 C52 129(2) . .
C54 C53 C52 39.8(13) . .
C52 C54 C53 86(2) . .
C58 C58 C57 93(3) 6_556 .
C58 C58 C56 155(5) 6_556 .
C57 C58 C56 63.2(17) . .
C58 C58 C57 60(3) 6_556 6_556
C57 C58 C57 61.6(19) . 6_556
C56 C58 C57 110.0(19) . 6_556

loop_
_geom_bond_atom_site_label_1
_geom_bond_atom_site_label_2
_geom_bond_distance
_geom_bond_site_symmetry_2
Ir1 N1 2.060(6) .
Ir1 P2 2.2961(19) .
Ir1 P1 2.3053(18) .
Ir1 Si1 2.323(2) .
Si1 C1 1.929(7) .
Si1 H2 1.46(6) .
Si1 H1 1.39(7) .
P1 C38 1.824(7) .
P1 C45 1.862(7) .
P1 C48 1.862(7) .
P2 C31 1.828(7) .
P2 C25 1.846(8) .
P2 C28 1.853(8) .
N1 C39 1.404(8) .
N1 C36 1.415(8) .
C1 C2 1.412(10) .
C1 C6 1.424(9) .
C2 C3 1.391(10) .
C2 C7 1.526(9) .
C3 C4 1.384(9) .
C3 H3A 0.9500 .
C4 C5 1.377(10) .
C4 H4A 0.9500 .
C5 C6 1.410(10) .
C5 H5A 0.9500 .
C6 C16 1.517(10) .
C7 C12 1.394(9) .
C7 C8 1.404(9) .
C8 C9 1.402(9) .
C8 C13 1.519(9) .
C9 C10 1.367(10) .
C9 H9A 0.9500 .
C10 C11 1.393(10) .
C10 C14 1.506(9) .
C11 C12 1.390(10) .
C11 H11A 0.9500 .
C12 C15 1.525(10) .
C13 H13A 0.9800 .
C13 H13B 0.9800 .
C13 H13C 0.9800 .
C14 H14A 0.9800 .
C14 H14B 0.9800 .
C14 H14C 0.9800 .
C15 H15A 0.9800 .
C15 H15B 0.9800 .
C15 H15C 0.9800 .
C16 C17 1.387(9) .
C16 C21 1.411(10) .
C17 C18 1.390(10) .
C17 C22 1.522(10) .
C18 C19 1.384(11) .
C18 H18A 0.9500 .
C19 C20 1.379(11) .
C19 C23 1.522(11) .
C20 C21 1.405(10) .
C20 H20A 0.9500 .
C21 C24 1.489(10) .
C22 H22A 0.9800 .
C22 H22B 0.9800 .
C22 H22C 0.9800 .
C23 H23A 0.9800 .
C23 H23B 0.9800 .
C23 H23C 0.9800 .
C24 H24A 0.9800 .
C24 H24B 0.9800 .
C24 H24C 0.9800 .
C25 C26 1.531(10) .
C25 C27 1.540(11) .
C25 H25A 1.0000 .
C26 H26A 0.9800 .
C26 H26B 0.9800 .
C26 H26C 0.9800 .
C27 H27A 0.9800 .
C27 H27B 0.9800 .
C27 H27C 0.9800 .
C28 C30 1.527(10) .
C28 C29 1.538(11) .
C28 H28A 1.0000 .
C29 H29A 0.9800 .
C29 H29B 0.9800 .
C29 H29C 0.9800 .
C30 H30A 0.9800 .
C30 H30B 0.9800 .
C30 H30C 0.9800 .
C31 C36 1.402(9) .
C31 C32 1.404(10) .
C32 C33 1.400(10) .
C32 H32A 0.9500 .
C33 C34 1.376(10) .
C33 C37 1.522(10) .
C34 C35 1.384(10) .
C34 H34A 0.9500 .
C35 C36 1.426(10) .
C35 H35A 0.9500 .
C37 H37A 0.9800 .
C37 H37B 0.9800 .
C37 H37C 0.9800 .
C38 C43 1.391(9) .
C38 C39 1.414(9) .
C39 C40 1.397(10) .
C40 C41 1.383(10) .
C40 H40A 0.9500 .
C41 C42 1.400(11) .
C41 H41A 0.9500 .
C42 C43 1.407(10) .
C42 C44 1.506(10) .
C43 H43A 0.9500 .
C44 H44A 0.9800 .
C44 H44B 0.9800 .
C44 H44C 0.9800 .
C45 C46 1.536(9) .
C45 C47 1.543(10) .
C45 H45A 1.0000 .
C46 H46A 0.9800 .
C46 H46B 0.9800 .
C46 H46C 0.9800 .
C47 H47A 0.9800 .
C47 H47B 0.9800 .
C47 H47C 0.9800 .
C48 C49 1.520(10) .
C48 C50 1.539(9) .
C48 H48A 1.0000 .
C49 H49A 0.9800 .
C49 H49B 0.9800 .
C49 H49C 0.9800 .
C50 H50A 0.9800 .
C50 H50B 0.9800 .
C50 H50C 0.9800 .
C56 C55 0.91(3) .
C56 C57 1.62(3) .
C56 C58 1.63(3) .
C55 C53 1.46(3) .
C55 C57 1.79(3) .
C57 C58 1.44(3) .
C57 C57 1.60(4) 6_556
C57 C58 1.66(3) 6_556
C52 C51 1.15(3) .
C52 C54 1.20(3) .
C52 C53 1.88(4) .
C51 C51 1.53(4) 5_575
C53 C54 1.52(3) .
C58 C58 0.77(5) 6_556
C58 C57 1.66(3) 6_556

loop_
_geom_torsion_atom_site_label_1
_geom_torsion_atom_site_label_2
_geom_torsion_atom_site_label_3
_geom_torsion_atom_site_label_4
_geom_torsion
_geom_torsion_site_symmetry_1
_geom_torsion_site_symmetry_4
N1 Ir1 Si1 C1 -157.4(4) . .
P2 Ir1 Si1 C1 -69.6(3) . .
P1 Ir1 Si1 C1 114.5(3) . .
N1 Ir1 P1 C38 -15.9(3) . .
P2 Ir1 P1 C38 -43.4(4) . .
Si1 Ir1 P1 C38 123.6(2) . .
N1 Ir1 P1 C45 98.4(3) . .
P2 Ir1 P1 C45 70.9(4) . .
Si1 Ir1 P1 C45 -122.1(3) . .
N1 Ir1 P1 C48 -132.7(3) . .
P2 Ir1 P1 C48 -160.2(3) . .
Si1 Ir1 P1 C48 6.9(3) . .
N1 Ir1 P2 C31 -13.6(3) . .
P1 Ir1 P2 C31 13.7(4) . .
Si1 Ir1 P2 C31 -153.4(2) . .
N1 Ir1 P2 C25 103.6(4) . .
P1 Ir1 P2 C25 131.0(4) . .
Si1 Ir1 P2 C25 -36.1(3) . .
N1 Ir1 P2 C28 -124.2(3) . .
P1 Ir1 P2 C28 -96.9(4) . .
Si1 Ir1 P2 C28 96.0(3) . .
P2 Ir1 N1 C39 -163.2(5) . .
P1 Ir1 N1 C39 25.1(5) . .
Si1 Ir1 N1 C39 -70.0(6) . .
P2 Ir1 N1 C36 18.1(5) . .
P1 Ir1 N1 C36 -153.5(5) . .
Si1 Ir1 N1 C36 111.4(5) . .
Ir1 Si1 C1 C2 -64.6(7) . .
Ir1 Si1 C1 C6 122.2(5) . .
C6 C1 C2 C3 -4.2(10) . .
Si1 C1 C2 C3 -177.7(5) . .
C6 C1 C2 C7 172.1(6) . .
Si1 C1 C2 C7 -1.4(10) . .
C1 C2 C3 C4 2.1(12) . .
C7 C2 C3 C4 -174.4(7) . .
C2 C3 C4 C5 1.7(12) . .
C3 C4 C5 C6 -3.4(12) . .
C4 C5 C6 C1 1.3(11) . .
C4 C5 C6 C16 177.1(7) . .
C2 C1 C6 C5 2.5(10) . .
Si1 C1 C6 C5 176.0(5) . .
C2 C1 C6 C16 -172.9(6) . .
Si1 C1 C6 C16 0.7(10) . .
C3 C2 C7 C12 91.9(8) . .
C1 C2 C7 C12 -84.5(9) . .
C3 C2 C7 C8 -81.4(9) . .
C1 C2 C7 C8 102.2(8) . .
C12 C7 C8 C9 3.9(10) . .
C2 C7 C8 C9 177.2(6) . .
C12 C7 C8 C13 -175.9(7) . .
C2 C7 C8 C13 -2.6(10) . .
C7 C8 C9 C10 -2.3(11) . .
C13 C8 C9 C10 177.5(7) . .
C8 C9 C10 C11 -0.3(11) . .
C8 C9 C10 C14 -179.3(7) . .
C9 C10 C11 C12 1.4(11) . .
C14 C10 C11 C12 -179.6(7) . .
C10 C11 C12 C7 0.2(11) . .
C10 C11 C12 C15 -178.5(7) . .
C8 C7 C12 C11 -2.8(10) . .
C2 C7 C12 C11 -176.3(6) . .
C8 C7 C12 C15 175.8(7) . .
C2 C7 C12 C15 2.4(11) . .
C5 C6 C16 C17 72.7(9) . .
C1 C6 C16 C17 -111.7(8) . .
C5 C6 C16 C21 -103.1(8) . .
C1 C6 C16 C21 72.5(9) . .
C21 C16 C17 C18 -3.9(10) . .
C6 C16 C17 C18 -179.7(6) . .
C21 C16 C17 C22 173.0(6) . .
C6 C16 C17 C22 -2.8(10) . .
C16 C17 C18 C19 2.0(11) . .
C22 C17 C18 C19 -175.0(7) . .
C17 C18 C19 C20 1.0(11) . .
C17 C18 C19 C23 178.4(7) . .
C18 C19 C20 C21 -1.9(11) . .
C23 C19 C20 C21 -179.4(7) . .
C19 C20 C21 C16 0.0(11) . .
C19 C20 C21 C24 179.0(7) . .
C17 C16 C21 C20 2.9(10) . .
C6 C16 C21 C20 178.7(6) . .
C17 C16 C21 C24 -176.0(7) . .
C6 C16 C21 C24 -0.2(10) . .
C31 P2 C25 C26 -66.7(7) . .
C28 P2 C25 C26 43.2(7) . .
Ir1 P2 C25 C26 179.8(5) . .
C31 P2 C25 C27 58.8(6) . .
C28 P2 C25 C27 168.7(5) . .
Ir1 P2 C25 C27 -54.7(6) . .
C31 P2 C28 C30 169.8(6) . .
C25 P2 C28 C30 56.8(7) . .
Ir1 P2 C28 C30 -81.0(6) . .
C31 P2 C28 C29 -66.9(6) . .
C25 P2 C28 C29 -179.9(5) . .
Ir1 P2 C28 C29 42.3(6) . .
C25 P2 C31 C36 -115.1(6) . .
C28 P2 C31 C36 132.3(6) . .
Ir1 P2 C31 C36 10.8(6) . .
C25 P2 C31 C32 69.9(7) . .
C28 P2 C31 C32 -42.6(7) . .
Ir1 P2 C31 C32 -164.1(6) . .
C36 C31 C32 C33 0.1(12) . .
P2 C31 C32 C33 174.7(6) . .
C31 C32 C33 C34 -3.7(12) . .
C31 C32 C33 C37 -177.1(7) . .
C32 C33 C34 C35 4.7(13) . .
C37 C33 C34 C35 178.0(8) . .
C33 C34 C35 C36 -2.1(13) . .
C32 C31 C36 N1 176.4(7) . .
P2 C31 C36 N1 1.3(9) . .
C32 C31 C36 C35 2.6(11) . .
P2 C31 C36 C35 -172.5(6) . .
C39 N1 C36 C31 165.4(7) . .
Ir1 N1 C36 C31 -16.0(9) . .
C39 N1 C36 C35 -21.3(11) . .
Ir1 N1 C36 C35 157.3(6) . .
C34 C35 C36 C31 -1.7(11) . .
C34 C35 C36 N1 -175.1(7) . .
C45 P1 C38 C43 78.2(7) . .
C48 P1 C38 C43 -35.9(7) . .
Ir1 P1 C38 C43 -162.3(6) . .
C45 P1 C38 C39 -110.4(5) . .
C48 P1 C38 C39 135.6(5) . .
Ir1 P1 C38 C39 9.2(6) . .
C36 N1 C39 C40 -32.3(10) . .
Ir1 N1 C39 C40 149.0(6) . .
C36 N1 C39 C38 152.4(6) . .
Ir1 N1 C39 C38 -26.2(8) . .
C43 C38 C39 C40 4.4(10) . .
P1 C38 C39 C40 -167.3(5) . .
C43 C38 C39 N1 -179.9(6) . .
P1 C38 C39 N1 8.3(8) . .
N1 C39 C40 C41 -178.1(7) . .
C38 C39 C40 C41 -2.9(11) . .
C39 C40 C41 C42 -0.6(12) . .
C40 C41 C42 C43 2.5(12) . .
C40 C41 C42 C44 179.9(8) . .
C39 C38 C43 C42 -2.6(11) . .
P1 C38 C43 C42 168.3(6) . .
C41 C42 C43 C38 -0.9(11) . .
C44 C42 C43 C38 -178.3(7) . .
C38 P1 C45 C46 -32.9(7) . .
C48 P1 C45 C46 80.9(6) . .
Ir1 P1 C45 C46 -143.7(5) . .
C38 P1 C45 C47 91.6(6) . .
C48 P1 C45 C47 -154.5(6) . .
Ir1 P1 C45 C47 -19.1(6) . .
C38 P1 C48 C49 -45.5(6) . .
C45 P1 C48 C49 -159.6(5) . .
Ir1 P1 C48 C49 68.4(5) . .
C38 P1 C48 C50 84.1(6) . .
C45 P1 C48 C50 -29.9(6) . .
Ir1 P1 C48 C50 -162.0(5) . .
C57 C56 C55 C53 142(39) . .
C58 C56 C55 C53 143(36) . .
C58 C56 C55 C57 1(5) . .
C55 C56 C57 C58 179(4) . .
C55 C56 C57 C57 -136(3) . 6_556
C58 C56 C57 C57 45(2) . 6_556
C55 C56 C57 C58 175(3) . 6_556
C58 C56 C57 C58 -4(3) . 6_556
C58 C56 C57 C55 -179(4) . .
C56 C55 C57 C58 -1(4) . .
C53 C55 C57 C58 -176(3) . .
C56 C55 C57 C57 60(3) . 6_556
C53 C55 C57 C57 -115(2) . 6_556
C53 C55 C57 C56 -175(5) . .
C56 C55 C57 C58 -6(4) . 6_556
C53 C55 C57 C58 179(3) . 6_556
C54 C52 C51 C51 24(96) . 5_575
C53 C52 C51 C51 162(2) . 5_575
C56 C55 C53 C54 44(40) . .
C57 C55 C53 C54 -177(2) . .
C56 C55 C53 C52 44(41) . .
C57 C55 C53 C52 -176.4(18) . .
C51 C52 C53 C55 -178(3) . .
C54 C52 C53 C55 -1(3) . .
C51 C52 C53 C54 -178(5) . .
C51 C52 C54 C53 139(93) . .
C55 C53 C54 C52 180(2) . .
C57 C57 C58 C58 53(5) 6_556 6_556
C56 C57 C58 C58 -172(6) . 6_556
C55 C57 C58 C58 -171(5) . 6_556
C57 C57 C58 C56 -135(3) 6_556 .
C58 C57 C58 C56 172(6) 6_556 .
C55 C57 C58 C56 1(2) . .
C56 C57 C58 C57 135(3) . 6_556
C58 C57 C58 C57 -53(5) 6_556 6_556
C55 C57 C58 C57 136(2) . 6_556
C55 C56 C58 C58 18(16) . 6_556
C57 C56 C58 C58 20(12) . 6_556
C55 C56 C58 C57 -2(6) . .
C55 C56 C58 C57 -43(7) . 6_556
C57 C56 C58 C57 -41(2) . 6_556
